data_7119533
loop_
_publ_author_name
'Santhini, P. V.'
'Nimisha, G.'
'John, Jubi'
'Suresh, E.'
'Varma, R. Luxmi'
'Radhakrishnan, K. V.'

_publ_section_title
;
 Pd-Catalyzed oxidative annulation of enamides with diazabicyclic olefins:
 rapid access to cyclopentene fused 2-pyrrolines.
;
_journal_issue 11
_journal_name_full 'Chemical communications (Cambridge, England)'
_journal_page_first 1848
_journal_page_last 1851
_journal_paper_doi 10.1039/c6cc08753a
_journal_volume 53
_journal_year 2017
_chemical_absolute_configuration rm
_chemical_formula_moiety 'C25 H35 N3 O5'
_chemical_formula_sum 'C25 H35 N3 O5'
_chemical_formula_weight 457.56
_chemical_name_systematic
;
 ?
;
_space_group_IT_number 14
_symmetry_cell_setting monoclinic
_symmetry_space_group_name_Hall '-P 2yn'
_symmetry_space_group_name_H-M 'P 1 21/n 1'
_atom_sites_solution_hydrogens geom
_atom_sites_solution_primary direct
_atom_sites_solution_secondary difmap
_audit_creation_method SHELXL-97
_audit_update_record
;
2016-10-27 deposited with the CCDC.
2016-11-30 downloaded from the CCDC.
;
_cell_angle_alpha 90.00
_cell_angle_beta 98.875(2)
_cell_angle_gamma 90.00
_cell_formula_units_Z 4
_cell_length_a 9.1842(3)
_cell_length_b 19.7301(8)
_cell_length_c 15.4288(6)
_cell_measurement_reflns_used 8501
_cell_measurement_temperature 296(2)
_cell_measurement_theta_max 28.16
_cell_measurement_theta_min 2.46
_cell_volume 2762.31(18)
_computing_cell_refinement 'Bruker SAINT'
_computing_data_collection 'Bruker APEX2'
_computing_data_reduction 'Bruker SAINT'
_computing_molecular_graphics 'Bruker SHELXTL'
_computing_publication_material 'Bruker SHELXTL'
_computing_structure_refinement 'SHELXL-97 (Sheldrick, 2008)'
_computing_structure_solution 'SHELXS-97 (Sheldrick, 2008)'
_diffrn_ambient_temperature 296(2)
_diffrn_measured_fraction_theta_full 0.996
_diffrn_measured_fraction_theta_max 0.996
_diffrn_measurement_device_type 'Bruker APEX-II CCD'
_diffrn_measurement_method '\f and \w scans'
_diffrn_radiation_monochromator graphite
_diffrn_radiation_source 'fine-focus sealed tube'
_diffrn_radiation_type MoK\a
_diffrn_radiation_wavelength 0.71073
_diffrn_reflns_av_R_equivalents 0.0271
_diffrn_reflns_av_sigmaI/netI 0.0270
_diffrn_reflns_limit_h_max 10
_diffrn_reflns_limit_h_min -9
_diffrn_reflns_limit_k_max 23
_diffrn_reflns_limit_k_min -23
_diffrn_reflns_limit_l_max 18
_diffrn_reflns_limit_l_min -18
_diffrn_reflns_number 20280
_diffrn_reflns_theta_full 24.99
_diffrn_reflns_theta_max 24.99
_diffrn_reflns_theta_min 1.69
_exptl_absorpt_coefficient_mu 0.077
_exptl_absorpt_correction_T_max 0.9848
_exptl_absorpt_correction_T_min 0.9810
_exptl_absorpt_correction_type multi-scan
_exptl_absorpt_process_details SADABS
_exptl_crystal_colour colourless
_exptl_crystal_density_diffrn 1.100
_exptl_crystal_density_meas 1.101
_exptl_crystal_density_method 'not measured'
_exptl_crystal_description block
_exptl_crystal_F_000 984
_exptl_crystal_size_max 0.25
_exptl_crystal_size_mid 0.20
_exptl_crystal_size_min 0.20
_refine_diff_density_max 0.332
_refine_diff_density_min -0.371
_refine_diff_density_rms 0.065
_refine_ls_extinction_method none
_refine_ls_goodness_of_fit_ref 1.065
_refine_ls_hydrogen_treatment constr
_refine_ls_matrix_type full
_refine_ls_number_parameters 298
_refine_ls_number_reflns 4840
_refine_ls_number_restraints 0
_refine_ls_restrained_S_all 1.065
_refine_ls_R_factor_all 0.0801
_refine_ls_R_factor_gt 0.0552
_refine_ls_shift/su_max 0.000
_refine_ls_shift/su_mean 0.000
_refine_ls_structure_factor_coef Fsqd
_refine_ls_weighting_details 'calc w=1/[\s^2^(Fo^2^)+(0.0787P)^2^+0.7903P] where P=(Fo^2^+2Fc^2^)/3'
_refine_ls_weighting_scheme calc
_refine_ls_wR_factor_gt 0.1359
_refine_ls_wR_factor_ref 0.1598
_reflns_number_gt 3555
_reflns_number_total 4840
_reflns_threshold_expression >2\s(I)
_cod_data_source_file c6cc08753a2.cif
_cod_data_source_block p21yn
_cod_depositor_comments
;
The following automatic conversions were performed:

'_symmetry_cell_setting' value 'Monoclinic' changed to 'monoclinic'
according to
/usr/data/users/saulius/crontab/automatic-downloads/rss-feeds/RSC/lib/dictionaries/cif_core.dic
dictionary named 'cif_core.dic' version 2.4.2 from 2011-04-26.

'_exptl_absorpt_correction_type' value 'MULTI-SCAN' changed to
'multi-scan' according to
/usr/data/users/saulius/crontab/automatic-downloads/rss-feeds/RSC/lib/dictionaries/cif_core.dic
dictionary named 'cif_core.dic' version 2.4.2 from 2011-04-26.

Automatic conversion script
Id: cif_fix_values 4268 2015-11-12 08:31:59Z antanas 

 Adding full bibliography for 7119532--7119533.cif.
;
_cod_original_sg_symbol_Hall '-P 2yn '
_cod_original_sg_symbol_H-M 'P2(1)/n  '
_cod_database_code 7119533

loop_
_symmetry_equiv_pos_as_xyz
'x, y, z'
'-x+1/2, y+1/2, -z+1/2'
'-x, -y, -z'
'x-1/2, -y-1/2, z-1/2'

loop_
_atom_site_label
_atom_site_type_symbol
_atom_site_fract_x
_atom_site_fract_y
_atom_site_fract_z
_atom_site_U_iso_or_equiv
_atom_site_adp_type
_atom_site_occupancy
_atom_site_symmetry_multiplicity
_atom_site_calc_flag
_atom_site_refinement_flags
C1 C 0.7167(2) 0.13408(10) 0.40814(12) 0.0474(5) Uani 1 1 d .
H1 H 0.7003 0.1831 0.4095 0.057 Uiso 1 1 calc R
C2 C 0.8480(2) 0.11861(10) 0.35838(12) 0.0447(5) Uani 1 1 d .
H2 H 0.8275 0.0751 0.3282 0.054 Uiso 1 1 calc R
C3 C 0.9834(2) 0.10850(12) 0.42915(14) 0.0615(6) Uani 1 1 d .
H3A H 1.0418 0.0701 0.4155 0.074 Uiso 1 1 calc R
H3B H 1.0450 0.1487 0.4355 0.074 Uiso 1 1 calc R
C4 C 0.9176(3) 0.09581(14) 0.50930(15) 0.0712(7) Uani 1 1 d .
H4 H 0.9709 0.0800 0.5615 0.085 Uiso 1 1 calc R
C5 C 0.7767(3) 0.10915(14) 0.49900(15) 0.0690(7) Uani 1 1 d .
H5 H 0.7192 0.1038 0.5432 0.083 Uiso 1 1 calc R
C6 C 0.5788(2) 0.09946(10) 0.36675(13) 0.0488(5) Uani 1 1 d .
H6 H 0.5733 0.0533 0.3777 0.059 Uiso 1 1 calc R
C7 C 0.4629(2) 0.12630(10) 0.31620(12) 0.0445(5) Uani 1 1 d .
C8 C 0.3382(2) 0.23519(10) 0.29029(14) 0.0500(5) Uani 1 1 d .
C9 C 0.3478(3) 0.30529(12) 0.25412(19) 0.0743(7) Uani 1 1 d .
H9A H 0.4434 0.3120 0.2377 0.111 Uiso 1 1 calc R
H9B H 0.3324 0.3379 0.2980 0.111 Uiso 1 1 calc R
H9C H 0.2735 0.3109 0.2035 0.111 Uiso 1 1 calc R
C10 C 0.3383(2) 0.08425(10) 0.27351(13) 0.0476(5) Uani 1 1 d .
C11 C 0.2833(2) 0.03164(12) 0.31796(16) 0.0622(6) Uani 1 1 d .
H11 H 0.3212 0.0241 0.3766 0.075 Uiso 1 1 calc R
C12 C 0.1732(3) -0.00974(14) 0.27658(19) 0.0785(8) Uani 1 1 d .
H12 H 0.1378 -0.0450 0.3074 0.094 Uiso 1 1 calc R
C13 C 0.1159(3) 0.00061(15) 0.1911(2) 0.0837(8) Uani 1 1 d .
H13 H 0.0412 -0.0273 0.1635 0.100 Uiso 1 1 calc R
C14 C 0.1687(3) 0.05244(15) 0.14559(19) 0.0813(8) Uani 1 1 d .
H14 H 0.1302 0.0594 0.0869 0.098 Uiso 1 1 calc R
C15 C 0.2792(2) 0.09443(12) 0.18648(16) 0.0630(6) Uani 1 1 d .
H15 H 0.3138 0.1297 0.1553 0.076 Uiso 1 1 calc R
C16 C 0.8414(2) 0.28619(10) 0.31464(14) 0.0488(5) Uani 1 1 d .
C17 C 0.8614(3) 0.40893(11) 0.33782(17) 0.0656(6) Uani 1 1 d .
C18 C 0.9957(3) 0.45363(14) 0.3593(3) 0.1075(12) Uani 1 1 d .
H18A H 0.9652 0.4998 0.3648 0.161 Uiso 1 1 calc R
H18B H 1.0547 0.4504 0.3133 0.161 Uiso 1 1 calc R
H18C H 1.0526 0.4391 0.4136 0.161 Uiso 1 1 calc R
C19 C 0.7705(3) 0.41042(15) 0.4114(2) 0.0912(9) Uani 1 1 d .
H19A H 0.7286 0.4547 0.4150 0.137 Uiso 1 1 calc R
H19B H 0.8321 0.3999 0.4658 0.137 Uiso 1 1 calc R
H19C H 0.6928 0.3775 0.4002 0.137 Uiso 1 1 calc R
C20 C 0.7718(4) 0.42830(15) 0.2511(2) 0.0993(10) Uani 1 1 d .
H20A H 0.7302 0.4725 0.2558 0.149 Uiso 1 1 calc R
H20B H 0.6940 0.3959 0.2358 0.149 Uiso 1 1 calc R
H20C H 0.8342 0.4288 0.2066 0.149 Uiso 1 1 calc R
C21 C 0.8295(2) 0.15622(12) 0.20459(14) 0.0563(5) Uani 1 1 d .
C22 C 0.8055(4) 0.21608(16) 0.06459(16) 0.0916(9) Uani 1 1 d .
C23 C 0.8644(6) 0.1606(2) 0.0124(2) 0.166(2) Uani 1 1 d .
H23A H 0.8242 0.1655 -0.0485 0.249 Uiso 1 1 calc R
H23B H 0.8366 0.1173 0.0331 0.249 Uiso 1 1 calc R
H23C H 0.9699 0.1636 0.0195 0.249 Uiso 1 1 calc R
C24 C 0.6404(5) 0.2156(2) 0.0543(3) 0.1316(15) Uani 1 1 d .
H24A H 0.6002 0.2204 -0.0067 0.197 Uiso 1 1 calc R
H24B H 0.6076 0.2526 0.0868 0.197 Uiso 1 1 calc R
H24C H 0.6078 0.1735 0.0760 0.197 Uiso 1 1 calc R
C25 C 0.8638(5) 0.2857(2) 0.0443(2) 0.1268(14) Uani 1 1 d .
H25A H 0.8307 0.2967 -0.0161 0.190 Uiso 1 1 calc R
H25B H 0.9696 0.2852 0.0553 0.190 Uiso 1 1 calc R
H25C H 0.8279 0.3191 0.0811 0.190 Uiso 1 1 calc R
N1 N 0.45885(17) 0.19597(8) 0.29248(11) 0.0487(4) Uani 1 1 d .
H1A H 0.5375 0.2140 0.2788 0.058 Uiso 1 1 calc R
N2 N 0.86812(17) 0.16875(8) 0.29231(10) 0.0454(4) Uani 1 1 d .
N3 N 0.92859(17) 0.23058(8) 0.32117(10) 0.0449(4) Uani 1 1 d .
H3 H 1.0204 0.2336 0.3430 0.054 Uiso 1 1 calc R
O1 O 0.22715(15) 0.21416(8) 0.31597(11) 0.0648(4) Uani 1 1 d .
O2 O 0.70865(15) 0.28557(7) 0.29811(12) 0.0669(5) Uani 1 1 d .
O3 O 0.92624(15) 0.34095(7) 0.33180(11) 0.0615(4) Uani 1 1 d .
O4 O 0.7705(2) 0.10421(9) 0.17660(11) 0.0822(6) Uani 1 1 d .
O5 O 0.86682(19) 0.20875(9) 0.15810(10) 0.0730(5) Uani 1 1 d .

loop_
_atom_site_aniso_label
_atom_site_aniso_U_11
_atom_site_aniso_U_22
_atom_site_aniso_U_33
_atom_site_aniso_U_23
_atom_site_aniso_U_13
_atom_site_aniso_U_12
C1 0.0431(11) 0.0432(11) 0.0555(11) 0.0030(9) 0.0064(9) 0.0004(9)
C2 0.0433(11) 0.0360(10) 0.0541(11) 0.0044(8) 0.0054(8) 0.0014(8)
C3 0.0506(13) 0.0624(14) 0.0688(14) 0.0177(11) 0.0008(10) 0.0101(11)
C4 0.0637(16) 0.0845(18) 0.0609(14) 0.0213(12) -0.0049(11) 0.0006(13)
C5 0.0680(16) 0.0879(18) 0.0520(12) 0.0086(12) 0.0119(11) -0.0027(14)
C6 0.0447(11) 0.0393(10) 0.0635(12) 0.0071(9) 0.0121(9) -0.0011(9)
C7 0.0378(10) 0.0407(10) 0.0577(11) 0.0035(9) 0.0160(9) -0.0011(9)
C8 0.0389(11) 0.0471(11) 0.0631(12) 0.0003(9) 0.0057(9) 0.0028(9)
C9 0.0647(15) 0.0535(14) 0.1039(19) 0.0180(13) 0.0110(14) 0.0117(12)
C10 0.0370(10) 0.0437(11) 0.0644(12) -0.0031(9) 0.0151(9) -0.0011(9)
C11 0.0579(14) 0.0588(14) 0.0734(14) -0.0028(11) 0.0213(11) -0.0167(11)
C12 0.0746(17) 0.0685(16) 0.099(2) -0.0094(15) 0.0340(15) -0.0285(14)
C13 0.0566(15) 0.0811(19) 0.112(2) -0.0209(17) 0.0102(15) -0.0232(14)
C14 0.0647(16) 0.084(2) 0.0887(18) -0.0086(15) -0.0107(14) -0.0036(15)
C15 0.0519(13) 0.0602(14) 0.0753(15) 0.0034(11) 0.0052(11) -0.0044(11)
C16 0.0370(11) 0.0409(11) 0.0685(13) 0.0105(9) 0.0083(9) -0.0039(9)
C17 0.0580(14) 0.0375(11) 0.1037(18) 0.0068(11) 0.0201(13) 0.0004(10)
C18 0.085(2) 0.0500(15) 0.192(4) -0.0138(19) 0.035(2) -0.0203(15)
C19 0.087(2) 0.0792(19) 0.113(2) -0.0044(16) 0.0319(17) 0.0085(16)
C20 0.126(3) 0.0577(16) 0.113(2) 0.0277(16) 0.015(2) 0.0146(17)
C21 0.0559(13) 0.0569(13) 0.0537(12) 0.0050(10) 0.0014(10) 0.0014(11)
C22 0.128(3) 0.095(2) 0.0480(14) 0.0166(13) 0.0031(15) 0.0200(19)
C23 0.278(6) 0.156(4) 0.071(2) 0.014(2) 0.050(3) 0.083(4)
C24 0.123(3) 0.146(4) 0.107(3) 0.029(2) -0.042(2) 0.015(3)
C25 0.173(4) 0.130(3) 0.078(2) 0.048(2) 0.021(2) -0.002(3)
N1 0.0333(9) 0.0418(9) 0.0727(11) 0.0091(8) 0.0138(7) -0.0001(7)
N2 0.0472(9) 0.0401(9) 0.0480(9) 0.0031(7) 0.0044(7) -0.0062(7)
N3 0.0333(8) 0.0393(9) 0.0603(10) 0.0032(7) 0.0017(7) -0.0038(7)
O1 0.0415(8) 0.0609(10) 0.0956(12) -0.0021(8) 0.0225(8) 0.0047(7)
O2 0.0340(8) 0.0470(9) 0.1173(13) 0.0149(8) 0.0043(8) -0.0013(7)
O3 0.0398(8) 0.0383(8) 0.1072(12) 0.0047(7) 0.0141(8) -0.0040(6)
O4 0.1091(15) 0.0648(11) 0.0643(10) -0.0072(8) -0.0129(9) -0.0131(10)
O5 0.0835(12) 0.0807(12) 0.0519(9) 0.0191(8) 0.0011(8) -0.0097(9)

loop_
_atom_type_symbol
_atom_type_description
_atom_type_scat_dispersion_real
_atom_type_scat_dispersion_imag
_atom_type_scat_source
C C 0.0033 0.0016 'International Tables Vol C Tables 4.2.6.8 and 6.1.1.4'
H H 0.0000 0.0000 'International Tables Vol C Tables 4.2.6.8 and 6.1.1.4'
N N 0.0061 0.0033 'International Tables Vol C Tables 4.2.6.8 and 6.1.1.4'
O O 0.0106 0.0060 'International Tables Vol C Tables 4.2.6.8 and 6.1.1.4'

loop_
_geom_angle_atom_site_label_1
_geom_angle_atom_site_label_2
_geom_angle_atom_site_label_3
_geom_angle
C6 C1 C5 114.36(17)
C6 C1 C2 111.71(16)
C5 C1 C2 101.27(16)
C6 C1 H1 109.7
C5 C1 H1 109.7
C2 C1 H1 109.7
N2 C2 C3 114.23(16)
N2 C2 C1 113.89(15)
C3 C2 C1 106.18(16)
N2 C2 H2 107.4
C3 C2 H2 107.4
C1 C2 H2 107.4
C4 C3 C2 103.04(18)
C4 C3 H3A 111.2
C2 C3 H3A 111.2
C4 C3 H3B 111.2
C2 C3 H3B 111.2
H3A C3 H3B 109.1
C5 C4 C3 112.9(2)
C5 C4 H4 123.5
C3 C4 H4 123.5
C4 C5 C1 113.1(2)
C4 C5 H5 123.5
C1 C5 H5 123.5
C7 C6 C1 128.23(18)
C7 C6 H6 115.9
C1 C6 H6 115.9
C6 C7 N1 121.55(17)
C6 C7 C10 122.08(18)
N1 C7 C10 116.04(17)
O1 C8 N1 121.39(19)
O1 C8 C9 122.25(19)
N1 C8 C9 116.36(18)
C8 C9 H9A 109.5
C8 C9 H9B 109.5
H9A C9 H9B 109.5
C8 C9 H9C 109.5
H9A C9 H9C 109.5
H9B C9 H9C 109.5
C11 C10 C15 118.2(2)
C11 C10 C7 121.06(19)
C15 C10 C7 120.69(18)
C12 C11 C10 120.9(2)
C12 C11 H11 119.6
C10 C11 H11 119.6
C13 C12 C11 120.5(2)
C13 C12 H12 119.7
C11 C12 H12 119.7
C12 C13 C14 119.7(2)
C12 C13 H13 120.2
C14 C13 H13 120.2
C13 C14 C15 120.4(3)
C13 C14 H14 119.8
C15 C14 H14 119.8
C10 C15 C14 120.4(2)
C10 C15 H15 119.8
C14 C15 H15 119.8
O2 C16 O3 126.17(18)
O2 C16 N3 125.07(18)
O3 C16 N3 108.73(16)
O3 C17 C20 110.2(2)
O3 C17 C19 109.90(19)
C20 C17 C19 111.9(2)
O3 C17 C18 102.73(19)
C20 C17 C18 111.2(2)
C19 C17 C18 110.5(2)
C17 C18 H18A 109.5
C17 C18 H18B 109.5
H18A C18 H18B 109.5
C17 C18 H18C 109.5
H18A C18 H18C 109.5
H18B C18 H18C 109.5
C17 C19 H19A 109.5
C17 C19 H19B 109.5
H19A C19 H19B 109.5
C17 C19 H19C 109.5
H19A C19 H19C 109.5
H19B C19 H19C 109.5
C17 C20 H20A 109.5
C17 C20 H20B 109.5
H20A C20 H20B 109.5
C17 C20 H20C 109.5
H20A C20 H20C 109.5
H20B C20 H20C 109.5
O4 C21 O5 127.2(2)
O4 C21 N2 122.7(2)
O5 C21 N2 110.03(19)
O5 C22 C24 109.3(3)
O5 C22 C23 109.7(3)
C24 C22 C23 112.2(4)
O5 C22 C25 101.3(2)
C24 C22 C25 111.4(3)
C23 C22 C25 112.3(3)
C22 C23 H23A 109.5
C22 C23 H23B 109.5
H23A C23 H23B 109.5
C22 C23 H23C 109.5
H23A C23 H23C 109.5
H23B C23 H23C 109.5
C22 C24 H24A 109.5
C22 C24 H24B 109.5
H24A C24 H24B 109.5
C22 C24 H24C 109.5
H24A C24 H24C 109.5
H24B C24 H24C 109.5
C22 C25 H25A 109.5
C22 C25 H25B 109.5
H25A C25 H25B 109.5
C22 C25 H25C 109.5
H25A C25 H25C 109.5
H25B C25 H25C 109.5
C8 N1 C7 123.40(16)
C8 N1 H1A 118.3
C7 N1 H1A 118.3
C21 N2 N3 120.48(16)
C21 N2 C2 121.98(17)
N3 N2 C2 117.54(14)
C16 N3 N2 119.15(15)
C16 N3 H3 120.4
N2 N3 H3 120.4
C16 O3 C17 121.27(15)
C21 O5 C22 120.8(2)

loop_
_geom_bond_atom_site_label_1
_geom_bond_atom_site_label_2
_geom_bond_distance
C1 C6 1.493(3)
C1 C5 1.507(3)
C1 C2 1.556(3)
C1 H1 0.9800
C2 N2 1.453(2)
C2 C3 1.536(3)
C2 H2 0.9800
C3 C4 1.479(3)
C3 H3A 0.9700
C3 H3B 0.9700
C4 C5 1.307(3)
C4 H4 0.9300
C5 H5 0.9300
C6 C7 1.329(3)
C6 H6 0.9300
C7 N1 1.421(2)
C7 C10 1.483(3)
C8 O1 1.222(2)
C8 N1 1.348(3)
C8 C9 1.499(3)
C9 H9A 0.9600
C9 H9B 0.9600
C9 H9C 0.9600
C10 C11 1.382(3)
C10 C15 1.383(3)
C11 C12 1.378(3)
C11 H11 0.9300
C12 C13 1.358(4)
C12 H12 0.9300
C13 C14 1.371(4)
C13 H13 0.9300
C14 C15 1.384(3)
C14 H14 0.9300
C15 H15 0.9300
C16 O2 1.207(2)
C16 O3 1.334(2)
C16 N3 1.353(2)
C17 O3 1.476(2)
C17 C20 1.507(4)
C17 C19 1.510(4)
C17 C18 1.511(4)
C18 H18A 0.9600
C18 H18B 0.9600
C18 H18C 0.9600
C19 H19A 0.9600
C19 H19B 0.9600
C19 H19C 0.9600
C20 H20A 0.9600
C20 H20B 0.9600
C20 H20C 0.9600
C21 O4 1.209(3)
C21 O5 1.335(3)
C21 N2 1.368(3)
C22 O5 1.473(3)
C22 C24 1.500(5)
C22 C23 1.508(5)
C22 C25 1.524(5)
C23 H23A 0.9600
C23 H23B 0.9600
C23 H23C 0.9600
C24 H24A 0.9600
C24 H24B 0.9600
C24 H24C 0.9600
C25 H25A 0.9600
C25 H25B 0.9600
C25 H25C 0.9600
N1 H1A 0.8600
N2 N3 1.385(2)
N3 H3 0.8600

loop_
_geom_hbond_atom_site_label_D
_geom_hbond_atom_site_label_H
_geom_hbond_atom_site_label_A
_geom_hbond_distance_DH
_geom_hbond_distance_HA
_geom_hbond_distance_DA
_geom_hbond_angle_DHA
_geom_hbond_site_symmetry_A
C9 H9A O2 0.96 2.52 3.302(3) 138.1 .
C19 H19C O2 0.96 2.42 3.023(3) 120.4 .
C20 H20B O2 0.96 2.38 2.987(3) 121.1 .
C23 H23B O4 0.96 2.40 3.011(4) 121.4 .
C24 H24C O4 0.96 2.41 3.020(4) 121.3 .
C25 H25A O1 0.96 2.63 3.553(4) 162.2 4_665
N1 H1A O2 0.86 2.10 2.887(2) 151.9 .
N3 H3 O1 0.86 2.04 2.774(2) 142.5 1_655
C9 H9A O2 0.96 2.52 3.302(3) 138.1 .
C19 H19C O2 0.96 2.42 3.023(3) 120.4 .
C20 H20B O2 0.96 2.38 2.987(3) 121.1 .
C23 H23B O4 0.96 2.40 3.011(4) 121.4 .
C24 H24C O4 0.96 2.41 3.020(4) 121.3 .
C25 H25A O1 0.96 2.63 3.553(4) 162.2 4_665
N1 H1A O2 0.86 2.10 2.887(2) 151.9 .
N3 H3 O1 0.86 2.04 2.774(2) 142.5 1_655

loop_
_geom_torsion_atom_site_label_1
_geom_torsion_atom_site_label_2
_geom_torsion_atom_site_label_3
_geom_torsion_atom_site_label_4
_geom_torsion
C6 C1 C2 N2 93.6(2)
C5 C1 C2 N2 -144.27(18)
C6 C1 C2 C3 -139.85(17)
C5 C1 C2 C3 -17.7(2)
N2 C2 C3 C4 144.37(19)
C1 C2 C3 C4 18.0(2)
C2 C3 C4 C5 -11.7(3)
C3 C4 C5 C1 0.0(3)
C6 C1 C5 C4 131.7(2)
C2 C1 C5 C4 11.4(3)
C5 C1 C6 C7 142.2(2)
C2 C1 C6 C7 -103.5(2)
C1 C6 C7 N1 1.7(3)
C1 C6 C7 C10 174.80(18)
C6 C7 C10 C11 41.5(3)
N1 C7 C10 C11 -145.03(19)
C6 C7 C10 C15 -135.0(2)
N1 C7 C10 C15 38.4(3)
C15 C10 C11 C12 0.3(3)
C7 C10 C11 C12 -176.3(2)
C10 C11 C12 C13 -0.3(4)
C11 C12 C13 C14 0.3(4)
C12 C13 C14 C15 -0.5(4)
C11 C10 C15 C14 -0.5(3)
C7 C10 C15 C14 176.2(2)
C13 C14 C15 C10 0.5(4)
O1 C8 N1 C7 6.2(3)
C9 C8 N1 C7 -173.3(2)
C6 C7 N1 C8 -139.0(2)
C10 C7 N1 C8 47.5(3)
O4 C21 N2 N3 -176.6(2)
O5 C21 N2 N3 3.5(3)
O4 C21 N2 C2 3.4(3)
O5 C21 N2 C2 -176.52(17)
C3 C2 N2 C21 132.3(2)
C1 C2 N2 C21 -105.5(2)
C3 C2 N2 N3 -47.7(2)
C1 C2 N2 N3 74.6(2)
O2 C16 N3 N2 12.2(3)
O3 C16 N3 N2 -169.51(15)
C21 N2 N3 C16 71.9(2)
C2 N2 N3 C16 -108.16(19)
O2 C16 O3 C17 4.1(3)
N3 C16 O3 C17 -174.25(18)
C20 C17 O3 C16 -62.4(3)
C19 C17 O3 C16 61.3(3)
C18 C17 O3 C16 179.0(2)
O4 C21 O5 C22 15.6(4)
N2 C21 O5 C22 -164.5(2)
C24 C22 O5 C21 55.8(3)
C23 C22 O5 C21 -67.7(4)
C25 C22 O5 C21 173.5(2)
